data_2007558
loop_
_publ_author_name
'Bats, Jan W.'
'Heinrich, Timo'
'Reggelin, Michael'

_publ_section_title
;(2<i>S</i>,3<i>S</i>,5<i>R</i>)-2-Benzyl-<i>N</i>-(<i>tert</i>-butoxycarbonyl)-3-hydroxy-5-methylpyrrolidine
 at 158K
;
_journal_issue 8
_journal_name_full 'Acta Crystallographica Section C'
_journal_page_first IUC9800038
_journal_paper_doi 10.1107/S0108270198099430
_journal_volume 54
_journal_year 1998
_chemical_formula_sum 'C17 H25 N O3'
_chemical_formula_weight 291.39
_chemical_name_systematic
;
 (2S,3S,5R)-2-benzyl-N-(tert-butoxycarbonyl)-3-hydroxy-5-methyl-
 pyrrolidine
;
_space_group_IT_number 19
_symmetry_cell_setting orthorhombic
_symmetry_space_group_name_Hall 'P 2ac 2ab'
_symmetry_space_group_name_H-M 'P 21 21 21'
_cell_angle_alpha 90.00
_cell_angle_beta 90.00
_cell_angle_gamma 90.00
_cell_formula_units_Z 4
_cell_length_a 5.6316(4)
_cell_length_b 12.498(2)
_cell_length_c 23.592(2)
_cell_measurement_reflns_used 328
_cell_measurement_temperature 158
_cell_measurement_theta_max 23
_cell_measurement_theta_min 3
_cell_volume 1660.5(3)
_computing_cell_refinement SMART_(Siemens,_1995)
_computing_data_collection SMART_(Siemens,_1995)
_computing_data_reduction SAINT_(Siemens,_1995)
_computing_molecular_graphics XP_in_SHELXTL_(Sheldrick,_1996)
_computing_publication_material CIF_in_SHELXL_(Sheldrick,_1997)
_computing_structure_refinement SHELXL-97_(Sheldrick,_1997)
_computing_structure_solution 'Direct methods (SHELXS in SHELXTL; Sheldrick, 1996)'
_diffrn_measured_fraction_theta_full 0.936
_diffrn_measured_fraction_theta_max 0.936
_diffrn_measurement_device SIEMENS_SMART
_diffrn_measurement_method \w
_diffrn_radiation_type Mo-K\a
_diffrn_radiation_wavelength 0.71073
_diffrn_reflns_av_R_equivalents 0.0767
_diffrn_reflns_limit_h_max 8
_diffrn_reflns_limit_h_min -7
_diffrn_reflns_limit_k_max 16
_diffrn_reflns_limit_k_min -17
_diffrn_reflns_limit_l_max 33
_diffrn_reflns_limit_l_min -31
_diffrn_reflns_number 26954
_diffrn_reflns_theta_full 30.66
_diffrn_reflns_theta_max 30.67
_diffrn_reflns_theta_min 1.84
_diffrn_standards_decay_% 0.00
_diffrn_standards_interval_time 540
_diffrn_standards_number 256
_exptl_absorpt_coefficient_mu 0.079
_exptl_absorpt_correction_T_max 1.000
_exptl_absorpt_correction_T_min 1.000
_exptl_absorpt_correction_type none
_exptl_crystal_colour slightly_yellow,_almost_colorless
_exptl_crystal_density_diffrn 1.166
_exptl_crystal_density_meas ?
_exptl_crystal_description needle
_exptl_crystal_F_000 632
_exptl_crystal_size_max 1.00
_exptl_crystal_size_mid 0.15
_exptl_crystal_size_min 0.14
_refine_diff_density_max 0.232
_refine_diff_density_min -0.190
_refine_ls_abs_structure_details
;
 The absolute configuration of the compound is given by the known
 2S-configuration.
;
_refine_ls_abs_structure_Flack -1.1(9)
_refine_ls_extinction_coef 0.0100(14)
_refine_ls_extinction_method SHELXL
_refine_ls_goodness_of_fit_ref 1.256
_refine_ls_hydrogen_treatment
;
 see experimental section for hydrogen treatment
;
_refine_ls_matrix_type full
_refine_ls_number_parameters 196
_refine_ls_number_reflns 4698
_refine_ls_number_restraints 0
_refine_ls_restrained_S_all 1.256
_refine_ls_R_factor_all 0.0970
_refine_ls_R_factor_gt 0.0537
_refine_ls_shift/su_max 0.001
_refine_ls_shift/su_mean 0.000
_refine_ls_structure_factor_coef Fsqd
_refine_ls_weighting_details 'calc w=1/[\s^2^(Fo^2^)+(0.0300P)^2^+0.0000P] where P=(Fo^2^+2Fc^2^)/3'
_refine_ls_weighting_scheme calc
_refine_ls_wR_factor_ref 0.0878
_reflns_number_gt 3304
_reflns_number_total 4698
_reflns_threshold_expression I>2sigma(I)
_cod_data_source_file qb0046.cif
_cod_data_source_block hei412
_cod_depositor_comments
;
The following automatic conversions were performed:

'_exptl_crystal_density_meas' value 'not measured' was changed to '?'
- the value is perceived as not measured.

Automatic conversion script
Id: cif_fix_values 3008 2015-01-20 13:52:24Z robertas 
;
_cod_database_code 2007558
_cod_database_fobs_code 2007558

loop_
_symmetry_equiv_pos_as_xyz
'x, y, z'
'-x+1/2, -y, z+1/2'
'-x, y+1/2, -z+1/2'
'x+1/2, -y+1/2, -z'

loop_
_atom_site_label
_atom_site_fract_x
_atom_site_fract_y
_atom_site_fract_z
_atom_site_U_iso_or_equiv
_atom_site_adp_type
_atom_site_calc_flag
_atom_site_refinement_flags
_atom_site_occupancy
_atom_site_disorder_assembly
_atom_site_disorder_group
_atom_site_type_symbol
O1 -.1065(2) .95166(9) .22088(4) .0416(3) Uani d . 1 . . O
H01 -.1539 .9865 .2513 .062 Uiso calc R 1 . . H
O2 .22533(18) .55970(8) .18157(4) .0299(3) Uani d . 1 . . O
O3 .38803(17) .68161(7) .12164(4) .0277(2) Uani d . 1 . . O
N .1615(2) .73826(9) .19280(4) .0257(3) Uani d . 1 . . N
C1 .2093(3) .85132(11) .17664(6) .0267(3) Uani d . 1 . . C
H1 .3840 .8611 .1713 .032 Uiso calc R 1 . . H
C2 .1295(3) .91453(12) .22917(6) .0333(4) Uani d . 1 . . C
H2 .2392 .9759 .2364 .040 Uiso calc R 1 . . H
C3 .1436(3) .83373(11) .27722(6) .0323(4) Uani d . 1 . . C
H3A .0372 .8545 .3088 .039 Uiso calc R 1 . . H
H3B .3079 .8281 .2918 .039 Uiso calc R 1 . . H
C4 .0641(3) .72832(12) .25093(6) .0270(3) Uani d . 1 . . C
H4 .1442 .6676 .2709 .032 Uiso calc R 1 . . H
C5 -.2030(3) .71011(13) .25100(6) .0348(4) Uani d . 1 . . C
H5A -.2399 .6447 .2298 .052 Uiso calc R 1 . . H
H5B -.2823 .7712 .2331 .052 Uiso calc R 1 . . H
H5C -.2590 .7027 .2901 .052 Uiso calc R 1 . . H
C6 .2564(3) .65252(11) .16659(6) .0239(3) Uani d . 1 . . C
C7 .4914(2) .60166(11) .08264(6) .0242(3) Uani d . 1 . . C
C8 .2943(3) .54326(14) .05208(7) .0388(4) Uani d . 1 . . C
H8A .2065 .4988 .0791 .058 Uiso calc R 1 . . H
H8B .3624 .4977 .0224 .058 Uiso calc R 1 . . H
H8C .1861 .5954 .0349 .058 Uiso calc R 1 . . H
C9 .6555(3) .52532(14) .11335(7) .0391(4) Uani d . 1 . . C
H9A .5632 .4816 .1399 .059 Uiso calc R 1 . . H
H9B .7752 .5662 .1343 .059 Uiso calc R 1 . . H
H9C .7344 .4788 .0857 .059 Uiso calc R 1 . . H
C10 .6308(3) .67193(12) .04238(6) .0349(4) Uani d . 1 . . C
H10A .5232 .7231 .0242 .052 Uiso calc R 1 . . H
H10B .7064 .6273 .0134 .052 Uiso calc R 1 . . H
H10C .7530 .7109 .0635 .052 Uiso calc R 1 . . H
C11 .0807(3) .88263(11) .12192(6) .0279(3) Uani d . 1 . . C
H11A .1215 .8303 .0920 .033 Uiso calc R 1 . . H
H11B -.0927 .8785 .1284 .033 Uiso calc R 1 . . H
C12 .1423(3) .99382(11) .10122(6) .0270(3) Uani d . 1 . . C
C13 .3570(3) 1.01289(13) .07384(7) .0354(4) Uani d . 1 . . C
H13 .4689 .9555 .0695 .042 Uiso calc R 1 . . H
C14 .4117(3) 1.11345(14) .05274(7) .0442(4) Uani d . 1 . . C
H14 .5602 1.1250 .0337 .053 Uiso calc R 1 . . H
C15 .2539(3) 1.19697(13) .05898(7) .0444(4) Uani d . 1 . . C
H15 .2917 1.2666 .0444 .053 Uiso calc R 1 . . H
C16 .0409(3) 1.17937(13) .08641(7) .0415(4) Uani d . 1 . . C
H16 -.0700 1.2371 .0909 .050 Uiso calc R 1 . . H
C17 -.0133(3) 1.07895(12) .10741(6) .0339(4) Uani d . 1 . . C
H17 -.1615 1.0680 .1267 .041 Uiso calc R 1 . . H

loop_
_atom_site_aniso_label
_atom_site_aniso_U_11
_atom_site_aniso_U_22
_atom_site_aniso_U_33
_atom_site_aniso_U_12
_atom_site_aniso_U_13
_atom_site_aniso_U_23
O1 .0617(8) .0333(7) .0298(6) .0197(6) .0090(5) -.0005(5)
O2 .0409(6) .0202(5) .0285(6) -.0012(5) .0088(5) .0013(4)
O3 .0358(5) .0220(5) .0254(5) .0002(4) .0098(5) -.0008(4)
N .0354(7) .0211(6) .0207(6) -.0005(5) .0054(5) -.0001(5)
C1 .0350(8) .0199(7) .0253(8) -.0016(6) .0019(6) -.0004(6)
C2 .0471(10) .0250(8) .0277(8) .0009(8) .0034(7) -.0057(7)
C3 .0434(9) .0299(9) .0236(8) .0032(7) .0014(7) -.0051(7)
C4 .0373(9) .0251(8) .0185(7) .0047(6) .0042(6) .0007(6)
C5 .0394(9) .0340(9) .0312(8) .0007(7) .0082(7) .0006(7)
C6 .0275(7) .0239(8) .0204(7) -.0029(6) .0006(6) .0006(6)
C7 .0260(7) .0251(8) .0213(7) .0029(6) .0039(6) -.0049(6)
C8 .0331(9) .0477(11) .0355(9) -.0032(8) .0021(7) -.0122(8)
C9 .0369(9) .0460(10) .0345(9) .0126(7) .0021(8) .0051(8)
C10 .0375(9) .0372(9) .0300(8) .0006(8) .0088(7) .0000(7)
C11 .0345(8) .0239(8) .0253(8) .0004(6) .0006(6) -.0026(6)
C12 .0346(8) .0255(8) .0208(7) .0006(7) -.0048(6) -.0011(6)
C13 .0363(9) .0324(9) .0374(9) .0039(7) .0002(7) .0055(7)
C14 .0436(10) .0427(11) .0464(10) -.0052(9) .0007(8) .0141(8)
C15 .0620(11) .0293(9) .0418(10) -.0070(9) -.0090(9) .0114(8)
C16 .0575(11) .0301(9) .0369(9) .0112(8) -.0062(8) .0020(7)
C17 .0409(9) .0313(9) .0294(8) .0052(7) -.0030(7) .0018(7)

loop_
_atom_type_symbol
_atom_type_description
_atom_type_scat_dispersion_real
_atom_type_scat_dispersion_imag
_atom_type_scat_source
C C 0.0033 0.0016 'International Tables Vol C Tables 4.2.6.8 and 6.1.1.4'
H H 0.0000 0.0000 'International Tables Vol C Tables 4.2.6.8 and 6.1.1.4'
N N 0.0061 0.0033 'International Tables Vol C Tables 4.2.6.8 and 6.1.1.4'
O O 0.0106 0.0060 'International Tables Vol C Tables 4.2.6.8 and 6.1.1.4'

loop_
_geom_angle_atom_site_label_1
_geom_angle_atom_site_label_2
_geom_angle_atom_site_label_3
_geom_angle
C6 O3 C7 121.72(10)
C6 N C4 120.30(11)
C6 N C1 124.46(11)
C4 N C1 112.55(11)
N C1 C11 111.92(12)
N C1 C2 103.22(11)
C11 C1 C2 114.23(12)
O1 C2 C3 111.61(13)
O1 C2 C1 109.29(12)
C3 C2 C1 104.15(12)
C2 C3 C4 104.81(12)
N C4 C5 112.30(12)
N C4 C3 101.28(11)
C5 C4 C3 114.79(13)
O2 C6 O3 124.22(13)
O2 C6 N 124.33(13)
O3 C6 N 111.45(11)
O3 C7 C8 109.51(11)
O3 C7 C9 111.65(11)
C8 C7 C9 111.86(13)
O3 C7 C10 101.70(11)
C8 C7 C10 111.21(12)
C9 C7 C10 110.49(12)
C12 C11 C1 113.49(12)
C17 C12 C13 117.83(13)
C17 C12 C11 121.74(13)
C13 C12 C11 120.41(13)
C14 C13 C12 121.02(16)
C15 C14 C13 120.29(17)
C14 C15 C16 119.31(15)
C15 C16 C17 120.27(16)
C16 C17 C12 121.28(15)

loop_
_geom_bond_atom_site_label_1
_geom_bond_atom_site_label_2
_geom_bond_site_symmetry_2
_geom_bond_distance
_geom_bond_publ_flag
O1 C2 . 1.421(2) ?
O2 C6 . 1.2253(16) ?
O3 C6 . 1.3440(17) ?
O3 C7 . 1.4778(16) ?
N C6 . 1.3476(17) ?
N C4 . 1.4821(17) ?
N C1 . 1.4881(18) ?
C1 C11 . 1.531(2) ?
C1 C2 . 1.5368(19) ?
C2 C3 . 1.520(2) ?
C3 C4 . 1.523(2) ?
C4 C5 . 1.522(2) ?
C7 C8 . 1.512(2) ?
C7 C9 . 1.513(2) ?
C7 C10 . 1.513(2) ?
C11 C12 . 1.5133(19) ?
C12 C17 . 1.386(2) ?
C12 C13 . 1.391(2) ?
C13 C14 . 1.387(2) ?
C14 C15 . 1.379(2) ?
C15 C16 . 1.380(3) ?
C16 C17 . 1.384(2) ?

loop_
_geom_torsion_atom_site_label_1
_geom_torsion_atom_site_label_2
_geom_torsion_atom_site_label_3
_geom_torsion_atom_site_label_4
_geom_torsion
C6 N C1 C11 74.25(16)
C4 N C1 C11 -124.36(12)
C6 N C1 C2 -162.45(13)
C4 N C1 C2 -1.07(15)
N C1 C2 O1 -96.29(13)
C11 C1 C2 O1 25.46(17)
N C1 C2 C3 23.09(15)
C11 C1 C2 C3 144.84(13)
O1 C2 C3 C4 80.89(14)
C1 C2 C3 C4 -36.91(16)
C6 N C4 C5 -95.90(15)
C1 N C4 C5 101.85(14)
C6 N C4 C3 141.16(13)
C1 N C4 C3 -21.09(15)
C2 C3 C4 N 35.04(15)
C2 C3 C4 C5 -86.18(15)
C7 O3 C6 O2 5.6(2)
C7 O3 C6 N -173.91(11)
C4 N C6 O2 16.5(2)
C1 N C6 O2 176.53(14)
C4 N C6 O3 -163.96(12)
C1 N C6 O3 -3.93(18)
C6 O3 C7 C8 65.30(16)
C6 O3 C7 C9 -59.15(16)
C6 O3 C7 C10 -176.98(12)
N C1 C11 C12 -174.80(12)
C2 C1 C11 C12 68.36(16)
C1 C11 C12 C17 -104.59(15)
C1 C11 C12 C13 77.04(16)
C17 C12 C13 C14 -0.9(2)
C11 C12 C13 C14 177.51(15)
C12 C13 C14 C15 0.5(3)
C13 C14 C15 C16 0.0(3)
C14 C15 C16 C17 0.0(2)
C15 C16 C17 C12 -0.5(2)
C13 C12 C17 C16 0.9(2)
C11 C12 C17 C16 -177.51(14)

loop_
_cod_related_entry_id
_cod_related_entry_database
_cod_related_entry_code
1 ChemSpider 21185840
